data_7230899
loop_
_publ_author_name
'Mazur, Liliana'
'S\;aczewski, Jaros\/law'
'Jarzembska, Katarzyna N.'
'Szwarc-Karabyka, Katarzyna'
'Paprocka, Renata'
'Modzelewska-Banachiewicz, Bo\.zena'

_publ_section_title
;
 Synthesis, structural characterization and reactivity of new
 trisubstituted N1-acylamidrazones: solid state and solution studies
;
_journal_issue 29
_journal_name_full CrystEngComm
_journal_page_first 4179
_journal_paper_doi 10.1039/C8CE00701B
_journal_volume 20
_journal_year 2018
_chemical_formula_moiety 'C15 H15 N5 O3'
_chemical_formula_sum 'C15 H15 N5 O3'
_chemical_formula_weight 313.32
_chemical_name_systematic
;
 4-oxo-4-{2-[pyridin-2-yl(pyridin-2-ylamino)methylidene]hydrazinyl}butanoic acid
;
_space_group_IT_number 14
_space_group_name_Hall '-P 2yn'
_space_group_name_H-M_alt 'P 1 21/n 1'
_symmetry_cell_setting monoclinic
_symmetry_space_group_name_Hall '-P 2yn'
_symmetry_space_group_name_H-M 'P 1 21/n 1'
_atom_sites_solution_hydrogens geom
_atom_sites_solution_primary direct
_atom_sites_solution_secondary difmap
_audit_creation_method SHELXL-97
_audit_update_record
;
2017-05-18 deposited with the CCDC.
2018-06-15 downloaded from the CCDC.
;
_cell_angle_alpha 90.00
_cell_angle_beta 103.149(7)
_cell_angle_gamma 90.00
_cell_formula_units_Z 8
_cell_length_a 9.7517(7)
_cell_length_b 21.1933(15)
_cell_length_c 14.2957(10)
_cell_measurement_reflns_used 3421
_cell_measurement_temperature 100(2)
_cell_measurement_theta_max 25.5670
_cell_measurement_theta_min 2.8740
_cell_volume 2877.0(4)
_computing_cell_refinement
;
CrysAlis RED, Oxford Diffraction Ltd.,
Version 1.171.33.66 (release 28-04-2010 CrysAlis171 .NET)
(compiled Apr 28 2010,14:27:37)
;
_computing_data_collection
;
CrysAlis CCD, Oxford Diffraction Ltd.,
Version 1.171.33.66 (release 28-04-2010 CrysAlis171 .NET)
(compiled Apr 28 2010,14:27:37)
;
_computing_data_reduction
;
CrysAlis RED, Oxford Diffraction Ltd.,
Version 1.171.33.66 (release 28-04-2010 CrysAlis171 .NET)
(compiled Apr 28 2010,14:27:37)
;
_computing_molecular_graphics 'SHELXTL/PC (Sheldrick, 2008) and Mercury 3.3 (Macrae et al., 2006)'
_computing_publication_material 'SHELXL97 and enCIFer (Allen et al., 2004)'
_computing_structure_refinement 'SHELXL-97 (Sheldrick, 2008)'
_computing_structure_solution 'SHELXS-97 (Sheldrick, 2008)'
_diffrn_ambient_temperature 100(2)
_diffrn_detector_area_resol_mean 8.4221
_diffrn_measured_fraction_theta_full 0.999
_diffrn_measured_fraction_theta_max 0.999
_diffrn_measurement_device_type 'Xcalibur, Sapphire2, large Be window'
_diffrn_measurement_method '\w scans'
_diffrn_radiation_monochromator graphite
_diffrn_radiation_source 'fine-focus sealed tube'
_diffrn_radiation_type MoK\a
_diffrn_radiation_wavelength 0.71073
_diffrn_reflns_av_R_equivalents 0.1237
_diffrn_reflns_av_sigmaI/netI 0.1135
_diffrn_reflns_limit_h_max 12
_diffrn_reflns_limit_h_min -12
_diffrn_reflns_limit_k_max 26
_diffrn_reflns_limit_k_min -26
_diffrn_reflns_limit_l_max 17
_diffrn_reflns_limit_l_min -17
_diffrn_reflns_number 32058
_diffrn_reflns_theta_full 26.37
_diffrn_reflns_theta_max 26.37
_diffrn_reflns_theta_min 2.42
_exptl_absorpt_coefficient_mu 0.105
_exptl_absorpt_correction_T_max 1.00000
_exptl_absorpt_correction_T_min 0.93977
_exptl_absorpt_correction_type multi-scan
_exptl_absorpt_process_details
;
CrysAlisPro, Agilent Technologies,
Version 1.171.37.35g (release 09-12-2014 CrysAlis171 .NET)
(compiled Dec  9 2014,15:38:47)
Empirical absorption correction using spherical harmonics,
 implemented in SCALE3 ABSPACK scaling algorithm.
;
_exptl_crystal_colour yellow
_exptl_crystal_density_diffrn 1.447
_exptl_crystal_density_method 'not measured'
_exptl_crystal_description needle
_exptl_crystal_F_000 1312
_exptl_crystal_size_max 0.43
_exptl_crystal_size_mid 0.08
_exptl_crystal_size_min 0.03
_refine_diff_density_max 0.287
_refine_diff_density_min -0.263
_refine_diff_density_rms 0.063
_refine_ls_extinction_method none
_refine_ls_goodness_of_fit_ref 0.996
_refine_ls_hydrogen_treatment mixed
_refine_ls_matrix_type full
_refine_ls_number_parameters 439
_refine_ls_number_reflns 5884
_refine_ls_number_restraints 0
_refine_ls_restrained_S_all 0.996
_refine_ls_R_factor_all 0.1341
_refine_ls_R_factor_gt 0.0645
_refine_ls_shift/su_max 0.001
_refine_ls_shift/su_mean 0.000
_refine_ls_structure_factor_coef Fsqd
_refine_ls_weighting_details 'calc w=1/[\s^2^(Fo^2^)+(0.0389P)^2^] where P=(Fo^2^+2Fc^2^)/3'
_refine_ls_weighting_scheme calc
_refine_ls_wR_factor_gt 0.1056
_refine_ls_wR_factor_ref 0.1283
_reflns_number_gt 3319
_reflns_number_total 5884
_reflns_threshold_expression >2sigma(I)
_cod_data_source_file c8ce00701b2.cif
_cod_data_source_block 5
_cod_depositor_comments 'Adding full bibliography for 7230893--7230899.cif.'
_cod_original_sg_symbol_H-M 'P 21/n'
_cod_database_code 7230899

loop_
_symmetry_equiv_pos_as_xyz
'x, y, z'
'-x+1/2, y+1/2, -z+1/2'
'-x, -y, -z'
'x-1/2, -y-1/2, z-1/2'

loop_
_atom_site_label
_atom_site_type_symbol
_atom_site_fract_x
_atom_site_fract_y
_atom_site_fract_z
_atom_site_U_iso_or_equiv
_atom_site_adp_type
_atom_site_occupancy
_atom_site_symmetry_multiplicity
_atom_site_calc_flag
_atom_site_refinement_flags
O1A O 0.5886(2) 0.67931(9) 0.34526(14) 0.0230(5) Uani 1 1 d .
O1 O 0.9927(2) 0.30903(9) 0.30066(14) 0.0222(5) Uani 1 1 d .
N1A N 0.4099(2) 0.74352(11) 0.35415(17) 0.0176(6) Uani 1 1 d .
N2 N 0.6962(2) 0.23256(11) 0.34129(16) 0.0175(6) Uani 1 1 d .
N2A N 0.2818(2) 0.74909(11) 0.37813(15) 0.0165(6) Uani 1 1 d .
N1 N 0.8216(2) 0.24114(12) 0.31457(18) 0.0181(6) Uani 1 1 d .
O3 O 0.9545(2) 0.43551(10) 0.59485(14) 0.0296(6) Uani 1 1 d .
O2A O 0.7104(2) 0.54830(9) 0.59226(13) 0.0222(5) Uani 1 1 d .
O3A O 0.5618(2) 0.61974(9) 0.62629(14) 0.0263(5) Uani 1 1 d .
N3 N 0.6630(3) 0.13424(11) 0.25583(18) 0.0182(6) Uani 1 1 d .
N5 N 0.4065(2) 0.12700(11) 0.30169(16) 0.0207(6) Uani 1 1 d .
N3A N 0.2435(2) 0.84719(11) 0.29344(17) 0.0170(6) Uani 1 1 d .
C8 C 0.4793(3) 0.17998(13) 0.32849(19) 0.0161(7) Uani 1 1 d .
O2 O 0.7861(2) 0.47044(10) 0.47376(15) 0.0248(5) Uani 1 1 d .
C4A C 0.4413(3) 0.88439(13) 0.4190(2) 0.0185(7) Uani 1 1 d .
H4A H 0.4304 0.8527 0.4616 0.022 Uiso 1 1 calc R
C13A C 0.4245(3) 0.63926(13) 0.43289(19) 0.0186(7) Uani 1 1 d .
H13C H 0.3364 0.6232 0.3944 0.022 Uiso 1 1 calc R
H13D H 0.4045 0.6592 0.4894 0.022 Uiso 1 1 calc R
C8A C 0.0623(3) 0.79950(13) 0.36662(19) 0.0160(7) Uani 1 1 d .
C2A C 0.2052(3) 0.79751(13) 0.34808(19) 0.0162(7) Uani 1 1 d .
N4A N 0.3682(2) 0.93550(11) 0.26895(18) 0.0173(6) Uani 1 1 d .
N4 N 0.8578(2) 0.10515(11) 0.37618(17) 0.0224(6) Uani 1 1 d .
C2 C 0.6236(3) 0.18272(14) 0.31064(19) 0.0174(7) Uani 1 1 d .
C14 C 0.9416(3) 0.39411(13) 0.4372(2) 0.0190(7) Uani 1 1 d .
H14A H 1.0312 0.3747 0.4664 0.023 Uiso 1 1 calc R
H14B H 0.9556 0.4203 0.3845 0.023 Uiso 1 1 calc R
C13 C 0.8351(3) 0.34251(13) 0.3975(2) 0.0178(7) Uani 1 1 d .
H13A H 0.8124 0.3194 0.4506 0.021 Uiso 1 1 calc R
H13B H 0.7491 0.3618 0.3614 0.021 Uiso 1 1 calc R
C1A C 0.4818(3) 0.68774(13) 0.37588(19) 0.0167(7) Uani 1 1 d .
N5A N -0.0062(2) 0.85472(11) 0.35003(16) 0.0190(6) Uani 1 1 d .
C3A C 0.3499(3) 0.88765(13) 0.3277(2) 0.0156(7) Uani 1 1 d .
C14A C 0.5244(3) 0.58413(13) 0.46453(19) 0.0189(7) Uani 1 1 d .
H14C H 0.4705 0.5453 0.4532 0.023 Uiso 1 1 calc R
H14D H 0.5922 0.5832 0.4243 0.023 Uiso 1 1 calc R
C11A C -0.2010(3) 0.80586(14) 0.3984(2) 0.0216(7) Uani 1 1 d .
H11A H -0.2910 0.8096 0.4094 0.026 Uiso 1 1 calc R
C9A C 0.0027(3) 0.74577(14) 0.3968(2) 0.0203(7) Uani 1 1 d .
H9A H 0.0521 0.7079 0.4052 0.024 Uiso 1 1 calc R
C9 C 0.4234(3) 0.23171(14) 0.36788(19) 0.0204(7) Uani 1 1 d .
H9 H 0.4769 0.2679 0.3855 0.025 Uiso 1 1 calc R
C11 C 0.2112(3) 0.17311(15) 0.3531(2) 0.0259(8) Uani 1 1 d .
H11 H 0.1196 0.1692 0.3611 0.031 Uiso 1 1 calc R
C3 C 0.7762(3) 0.09331(13) 0.2897(2) 0.0166(7) Uani 1 1 d .
C10 C 0.2877(3) 0.22787(15) 0.3799(2) 0.0235(7) Uani 1 1 d .
H10 H 0.2478 0.2616 0.4058 0.028 Uiso 1 1 calc R
C1 C 0.8897(3) 0.29727(14) 0.3337(2) 0.0180(7) Uani 1 1 d .
C4 C 0.7962(3) 0.04315(13) 0.2314(2) 0.0186(7) Uani 1 1 d .
H4 H 0.7363 0.0371 0.1715 0.022 Uiso 1 1 calc R
C15 C 0.8962(3) 0.43498(13) 0.5103(2) 0.0173(7) Uani 1 1 d .
C7A C 0.4711(3) 0.97854(13) 0.2939(2) 0.0202(7) Uani 1 1 d .
H7A H 0.4797 1.0104 0.2509 0.024 Uiso 1 1 calc R
C6 C 0.9937(3) 0.01320(14) 0.3547(2) 0.0269(8) Uani 1 1 d .
H6 H 1.0690 -0.0135 0.3790 0.032 Uiso 1 1 calc R
C12A C -0.1367(3) 0.85647(14) 0.3660(2) 0.0219(7) Uani 1 1 d .
H12A H -0.1864 0.8942 0.3546 0.026 Uiso 1 1 calc R
C12 C 0.2744(3) 0.12462(15) 0.3145(2) 0.0236(7) Uani 1 1 d .
H12 H 0.2224 0.0881 0.2961 0.028 Uiso 1 1 calc R
C10A C -0.1293(3) 0.74939(15) 0.4141(2) 0.0235(7) Uani 1 1 d .
H10A H -0.1701 0.7143 0.4360 0.028 Uiso 1 1 calc R
C5A C 0.5467(3) 0.92800(14) 0.4449(2) 0.0227(7) Uani 1 1 d .
H5A H 0.6076 0.9256 0.5051 0.027 Uiso 1 1 calc R
C5 C 0.9063(3) 0.00291(14) 0.2647(2) 0.0232(7) Uani 1 1 d .
H5 H 0.9225 -0.0310 0.2273 0.028 Uiso 1 1 calc R
C15A C 0.6039(3) 0.58521(14) 0.5680(2) 0.0180(7) Uani 1 1 d .
C6A C 0.5632(3) 0.97619(14) 0.3813(2) 0.0244(7) Uani 1 1 d .
H6A H 0.6351 1.0058 0.3982 0.029 Uiso 1 1 calc R
C7 C 0.9649(3) 0.06439(14) 0.4068(2) 0.0261(8) Uani 1 1 d .
H7 H 1.0232 0.0712 0.4671 0.031 Uiso 1 1 calc R
H3N H 0.592(3) 0.1176(13) 0.213(2) 0.022(9) Uiso 1 1 d .
H3A H 0.173(3) 0.8626(14) 0.239(2) 0.037(9) Uiso 1 1 d .
H4N H 0.300(3) 0.9386(14) 0.207(2) 0.047(10) Uiso 1 1 d .
H1N H 0.841(3) 0.2167(14) 0.269(2) 0.033(10) Uiso 1 1 d .
H2 H 0.765(4) 0.4978(17) 0.523(3) 0.066(13) Uiso 1 1 d .
H1A H 0.435(3) 0.7717(15) 0.306(2) 0.044(10) Uiso 1 1 d .

loop_
_atom_site_aniso_label
_atom_site_aniso_U_11
_atom_site_aniso_U_22
_atom_site_aniso_U_33
_atom_site_aniso_U_23
_atom_site_aniso_U_13
_atom_site_aniso_U_12
O1A 0.0220(12) 0.0205(13) 0.0300(13) 0.0041(9) 0.0131(10) 0.0022(9)
O1 0.0204(11) 0.0206(13) 0.0289(12) -0.0073(10) 0.0122(10) -0.0029(9)
N1A 0.0165(13) 0.0158(15) 0.0224(15) 0.0038(11) 0.0085(11) 0.0017(11)
N2 0.0201(14) 0.0161(15) 0.0175(13) 0.0011(11) 0.0070(11) 0.0011(11)
N2A 0.0151(13) 0.0190(15) 0.0167(13) 0.0016(11) 0.0064(10) 0.0014(11)
N1 0.0193(14) 0.0166(15) 0.0210(15) -0.0065(12) 0.0103(11) -0.0037(11)
O3 0.0300(13) 0.0371(15) 0.0190(13) -0.0026(10) -0.0004(10) 0.0135(11)
O2A 0.0229(11) 0.0219(13) 0.0201(12) -0.0046(9) 0.0014(9) 0.0085(10)
O3A 0.0280(12) 0.0270(13) 0.0223(12) -0.0082(10) 0.0026(10) 0.0086(10)
N3 0.0187(14) 0.0155(15) 0.0204(15) -0.0036(11) 0.0044(12) -0.0013(12)
N5 0.0228(14) 0.0221(16) 0.0173(14) 0.0017(11) 0.0045(11) -0.0013(12)
N3A 0.0161(13) 0.0167(15) 0.0183(14) 0.0057(11) 0.0039(11) -0.0003(11)
C8 0.0205(16) 0.0153(17) 0.0125(15) 0.0026(12) 0.0041(13) -0.0003(13)
O2 0.0319(13) 0.0241(13) 0.0188(12) -0.0013(10) 0.0066(10) 0.0123(11)
C4A 0.0230(16) 0.0167(18) 0.0162(16) 0.0020(13) 0.0052(13) 0.0023(14)
C13A 0.0233(16) 0.0181(18) 0.0145(16) 0.0022(13) 0.0046(13) -0.0004(13)
C8A 0.0199(16) 0.0128(17) 0.0145(16) -0.0005(12) 0.0026(13) -0.0001(13)
C2A 0.0205(16) 0.0145(17) 0.0133(16) 0.0017(12) 0.0036(13) 0.0014(13)
N4A 0.0190(13) 0.0155(15) 0.0170(14) 0.0016(11) 0.0033(11) -0.0003(11)
N4 0.0257(15) 0.0191(15) 0.0211(15) 0.0039(11) 0.0023(12) -0.0016(12)
C2 0.0219(17) 0.0163(18) 0.0137(16) -0.0003(13) 0.0038(13) 0.0002(13)
C14 0.0218(16) 0.0150(17) 0.0225(17) -0.0022(13) 0.0099(14) 0.0009(13)
C13 0.0172(15) 0.0195(18) 0.0178(17) -0.0047(13) 0.0061(13) -0.0013(13)
C1A 0.0166(16) 0.0173(18) 0.0154(16) -0.0013(13) 0.0022(13) -0.0001(13)
N5A 0.0206(14) 0.0180(15) 0.0195(14) 0.0008(11) 0.0068(11) 0.0033(11)
C3A 0.0187(16) 0.0130(17) 0.0181(16) 0.0027(13) 0.0103(13) 0.0037(13)
C14A 0.0234(16) 0.0181(17) 0.0164(16) 0.0024(13) 0.0072(13) 0.0034(13)
C11A 0.0187(16) 0.028(2) 0.0207(17) -0.0023(14) 0.0087(13) 0.0003(14)
C9A 0.0204(17) 0.0162(18) 0.0230(17) 0.0043(13) 0.0018(13) -0.0001(13)
C9 0.0268(18) 0.0158(18) 0.0191(17) 0.0008(13) 0.0059(14) -0.0012(14)
C11 0.0216(17) 0.033(2) 0.0243(18) 0.0051(15) 0.0067(14) -0.0009(15)
C3 0.0188(16) 0.0129(17) 0.0192(17) 0.0005(13) 0.0068(13) -0.0038(13)
C10 0.0251(18) 0.028(2) 0.0200(17) 0.0025(14) 0.0104(14) 0.0058(15)
C1 0.0201(16) 0.0178(18) 0.0163(17) -0.0025(13) 0.0044(13) -0.0003(14)
C4 0.0260(17) 0.0184(18) 0.0131(16) -0.0018(13) 0.0077(13) -0.0058(14)
C15 0.0198(16) 0.0110(17) 0.0219(18) 0.0023(13) 0.0064(14) -0.0046(13)
C7A 0.0278(17) 0.0142(17) 0.0189(17) 0.0014(13) 0.0060(14) -0.0020(14)
C6 0.0243(18) 0.0195(19) 0.036(2) 0.0074(15) 0.0045(15) 0.0020(15)
C12A 0.0227(17) 0.0213(19) 0.0215(17) 0.0005(14) 0.0045(14) 0.0080(14)
C12 0.0236(17) 0.025(2) 0.0225(18) 0.0040(14) 0.0054(14) -0.0076(15)
C10A 0.0257(18) 0.025(2) 0.0202(17) 0.0052(14) 0.0071(14) -0.0052(15)
C5A 0.0272(18) 0.0236(19) 0.0162(17) -0.0008(14) 0.0027(14) 0.0013(15)
C5 0.0313(19) 0.0144(18) 0.0282(19) -0.0003(14) 0.0160(15) 0.0006(14)
C15A 0.0189(16) 0.0140(17) 0.0213(17) 0.0003(13) 0.0054(13) -0.0045(13)
C6A 0.0268(18) 0.0210(19) 0.0242(18) -0.0045(14) 0.0035(14) -0.0039(14)
C7 0.0307(19) 0.0219(19) 0.0221(17) 0.0016(15) -0.0012(14) -0.0033(15)

loop_
_atom_type_symbol
_atom_type_description
_atom_type_scat_dispersion_real
_atom_type_scat_dispersion_imag
_atom_type_scat_source
C C 0.0033 0.0016 'International Tables Vol C Tables 4.2.6.8 and 6.1.1.4'
H H 0.0000 0.0000 'International Tables Vol C Tables 4.2.6.8 and 6.1.1.4'
N N 0.0061 0.0033 'International Tables Vol C Tables 4.2.6.8 and 6.1.1.4'
O O 0.0106 0.0060 'International Tables Vol C Tables 4.2.6.8 and 6.1.1.4'

loop_
_geom_angle_atom_site_label_1
_geom_angle_atom_site_label_2
_geom_angle_atom_site_label_3
_geom_angle
N2A N1A C1A 117.7(2)
N2A N1A H1A 120.7(18)
C1A N1A H1A 118.9(18)
C2 N2 N1 117.9(2)
C2A N2A N1A 118.5(2)
C1 N1 N2 119.0(2)
C1 N1 H1N 119(2)
N2 N1 H1N 118.9(19)
C2 N3 C3 123.9(2)
C2 N3 H3N 114.0(18)
C3 N3 H3N 114.9(18)
C8 N5 C12 117.1(3)
C3A N3A C2A 123.5(2)
C3A N3A H3A 115.0(17)
C2A N3A H3A 117.9(18)
N5 C8 C9 122.9(3)
N5 C8 C2 116.4(3)
C9 C8 C2 120.6(3)
C15 O2 H2 110(2)
C5A C4A C3A 119.8(3)
C5A C4A H4A 120.1
C3A C4A H4A 120.1
C1A C13A C14A 113.3(2)
C1A C13A H13C 108.9
C14A C13A H13C 108.9
C1A C13A H13D 108.9
C14A C13A H13D 108.9
H13C C13A H13D 107.7
N5A C8A C9A 122.9(3)
N5A C8A C2A 116.4(2)
C9A C8A C2A 120.7(3)
N2A C2A N3A 125.1(3)
N2A C2A C8A 117.6(3)
N3A C2A C8A 117.2(2)
C7A N4A C3A 122.7(3)
C7A N4A H4N 120.4(19)
C3A N4A H4N 116.9(19)
C3 N4 C7 115.8(3)
N2 C2 N3 126.3(3)
N2 C2 C8 116.2(3)
N3 C2 C8 117.3(2)
C15 C14 C13 112.9(2)
C15 C14 H14A 109.0
C13 C14 H14A 109.0
C15 C14 H14B 109.0
C13 C14 H14B 109.0
H14A C14 H14B 107.8
C1 C13 C14 112.2(2)
C1 C13 H13A 109.2
C14 C13 H13A 109.2
C1 C13 H13B 109.2
C14 C13 H13B 109.2
H13A C13 H13B 107.9
O1A C1A N1A 118.3(3)
O1A C1A C13A 123.0(3)
N1A C1A C13A 118.6(3)
C8A N5A C12A 116.5(3)
N3A C3A N4A 116.7(3)
N3A C3A C4A 125.4(3)
N4A C3A C4A 117.9(3)
C15A C14A C13A 115.6(2)
C15A C14A H14C 108.4
C13A C14A H14C 108.4
C15A C14A H14D 108.4
C13A C14A H14D 108.4
H14C C14A H14D 107.4
C12A C11A C10A 118.6(3)
C12A C11A H11A 120.7
C10A C11A H11A 120.7
C10A C9A C8A 119.2(3)
C10A C9A H9A 120.4
C8A C9A H9A 120.4
C10 C9 C8 118.6(3)
C10 C9 H9 120.7
C8 C9 H9 120.7
C12 C11 C10 118.3(3)
C12 C11 H11 120.8
C10 C11 H11 120.8
N4 C3 C4 124.3(3)
N4 C3 N3 117.5(3)
C4 C3 N3 118.2(3)
C9 C10 C11 119.2(3)
C9 C10 H10 120.4
C11 C10 H10 120.4
O1 C1 N1 120.4(3)
O1 C1 C13 122.5(3)
N1 C1 C13 117.1(3)
C5 C4 C3 118.3(3)
C5 C4 H4 120.8
C3 C4 H4 120.8
O3 C15 O2 123.0(3)
O3 C15 C14 123.6(3)
O2 C15 C14 113.4(3)
N4A C7A C6A 121.0(3)
N4A C7A H7A 119.5
C6A C7A H7A 119.5
C7 C6 C5 117.8(3)
C7 C6 H6 121.1
C5 C6 H6 121.1
N5A C12A C11A 123.9(3)
N5A C12A H12A 118.0
C11A C12A H12A 118.0
N5 C12 C11 123.9(3)
N5 C12 H12 118.1
C11 C12 H12 118.1
C9A C10A C11A 118.9(3)
C9A C10A H10A 120.6
C11A C10A H10A 120.6
C4A C5A C6A 120.4(3)
C4A C5A H5A 119.8
C6A C5A H5A 119.8
C4 C5 C6 119.4(3)
C4 C5 H5 120.3
C6 C5 H5 120.3
O3A C15A O2A 123.1(3)
O3A C15A C14A 119.4(3)
O2A C15A C14A 117.4(3)
C7A C6A C5A 118.2(3)
C7A C6A H6A 120.9
C5A C6A H6A 120.9
N4 C7 C6 124.4(3)
N4 C7 H7 117.8
C6 C7 H7 117.8

loop_
_geom_bond_atom_site_label_1
_geom_bond_atom_site_label_2
_geom_bond_distance
O1A C1A 1.231(3)
O1 C1 1.228(3)
N1A N2A 1.374(3)
N1A C1A 1.374(3)
N1A H1A 0.98(3)
N2 C2 1.292(3)
N2 N1 1.373(3)
N2A C2A 1.284(3)
N1 C1 1.359(3)
N1 H1N 0.89(3)
O3 C15 1.213(3)
O2A C15A 1.284(3)
O3A C15A 1.247(3)
N3 C2 1.398(3)
N3 C3 1.401(3)
N3 H3N 0.88(3)
N5 C8 1.337(3)
N5 C12 1.343(3)
N3A C3A 1.349(3)
N3A C2A 1.411(3)
N3A H3A 0.97(3)
C8 C9 1.398(4)
C8 C2 1.487(4)
O2 C15 1.317(3)
O2 H2 0.97(4)
C4A C5A 1.369(4)
C4A C3A 1.404(4)
C4A H4A 0.9300
C13A C1A 1.496(4)
C13A C14A 1.523(4)
C13A H13C 0.9700
C13A H13D 0.9700
C8A N5A 1.342(3)
C8A C9A 1.391(4)
C8A C2A 1.477(4)
N4A C7A 1.343(3)
N4A C3A 1.354(3)
N4A H4N 0.98(3)
N4 C3 1.333(3)
N4 C7 1.349(3)
C14 C15 1.499(4)
C14 C13 1.526(4)
C14 H14A 0.9700
C14 H14B 0.9700
C13 C1 1.502(4)
C13 H13A 0.9700
C13 H13B 0.9700
N5A C12A 1.344(3)
C14A C15A 1.505(4)
C14A H14C 0.9700
C14A H14D 0.9700
C11A C12A 1.375(4)
C11A C10A 1.379(4)
C11A H11A 0.9300
C9A C10A 1.367(4)
C9A H9A 0.9300
C9 C10 1.375(4)
C9 H9 0.9300
C11 C12 1.377(4)
C11 C10 1.386(4)
C11 H11 0.9300
C3 C4 1.391(4)
C10 H10 0.9300
C4 C5 1.369(4)
C4 H4 0.9300
C7A C6A 1.363(4)
C7A H7A 0.9300
C6 C7 1.380(4)
C6 C5 1.390(4)
C6 H6 0.9300
C12A H12A 0.9300
C12 H12 0.9300
C10A H10A 0.9300
C5A C6A 1.401(4)
C5A H5A 0.9300
C5 H5 0.9300
C6A H6A 0.9300
C7 H7 0.9300

loop_
_geom_torsion_atom_site_label_1
_geom_torsion_atom_site_label_2
_geom_torsion_atom_site_label_3
_geom_torsion_atom_site_label_4
_geom_torsion
C1A N1A N2A C2A -171.6(2)
C2 N2 N1 C1 170.3(3)
C12 N5 C8 C9 -0.3(4)
C12 N5 C8 C2 -177.9(2)
N1A N2A C2A N3A -1.6(4)
N1A N2A C2A C8A 174.2(2)
C3A N3A C2A N2A -66.6(4)
C3A N3A C2A C8A 117.6(3)
N5A C8A C2A N2A 168.7(2)
C9A C8A C2A N2A -13.2(4)
N5A C8A C2A N3A -15.2(4)
C9A C8A C2A N3A 162.9(3)
N1 N2 C2 N3 3.3(4)
N1 N2 C2 C8 -171.0(2)
C3 N3 C2 N2 66.3(4)
C3 N3 C2 C8 -119.5(3)
N5 C8 C2 N2 -176.4(2)
C9 C8 C2 N2 6.0(4)
N5 C8 C2 N3 8.8(4)
C9 C8 C2 N3 -168.8(3)
C15 C14 C13 C1 -173.1(2)
N2A N1A C1A O1A 171.9(2)
N2A N1A C1A C13A -6.2(4)
C14A C13A C1A O1A 10.5(4)
C14A C13A C1A N1A -171.5(2)
C9A C8A N5A C12A 1.4(4)
C2A C8A N5A C12A 179.4(2)
C2A N3A C3A N4A -175.7(2)
C2A N3A C3A C4A 3.7(4)
C7A N4A C3A N3A -179.2(3)
C7A N4A C3A C4A 1.4(4)
C5A C4A C3A N3A 179.2(3)
C5A C4A C3A N4A -1.4(4)
C1A C13A C14A C15A 102.6(3)
N5A C8A C9A C10A -2.5(4)
C2A C8A C9A C10A 179.5(2)
N5 C8 C9 C10 0.2(4)
C2 C8 C9 C10 177.7(2)
C7 N4 C3 C4 -0.6(4)
C7 N4 C3 N3 179.3(3)
C2 N3 C3 N4 -6.1(4)
C2 N3 C3 C4 173.8(3)
C8 C9 C10 C11 0.2(4)
C12 C11 C10 C9 -0.6(4)
N2 N1 C1 O1 -171.3(2)
N2 N1 C1 C13 9.9(4)
C14 C13 C1 O1 -15.4(4)
C14 C13 C1 N1 163.4(2)
N4 C3 C4 C5 0.2(4)
N3 C3 C4 C5 -179.6(3)
C13 C14 C15 O3 112.0(3)
C13 C14 C15 O2 -68.0(3)
C3A N4A C7A C6A -0.3(4)
C8A N5A C12A C11A 0.5(4)
C10A C11A C12A N5A -1.1(4)
C8 N5 C12 C11 0.0(4)
C10 C11 C12 N5 0.5(5)
C8A C9A C10A C11A 1.8(4)
C12A C11A C10A C9A -0.1(4)
C3A C4A C5A C6A 0.5(4)
C3 C4 C5 C6 0.2(4)
C7 C6 C5 C4 -0.2(4)
C13A C14A C15A O3A 17.4(4)
C13A C14A C15A O2A -164.9(2)
N4A C7A C6A C5A -0.7(4)
C4A C5A C6A C7A 0.6(4)
C3 N4 C7 C6 0.5(4)
C5 C6 C7 N4 -0.1(5)
